data_2243331
loop_
_publ_author_name
'Chadeayne, Andrew R.'
'Pham, Duyen N. K.'
'Golen, James A.'
'Manke, David R.'

_publ_section_title
;
 Norpsilocin: freebase and fumarate salt
;
_journal_coeditor_code PK2623
_journal_issue 4
_journal_name_full 'Acta Crystallographica Section E'
_journal_page_first 589
_journal_page_last 593
_journal_paper_doi 10.1107/S2056989020004077
_journal_volume 76
_journal_year 2020
_chemical_formula_iupac 'C11 H15 N2 O +, 0.5C4 H2 O4 2-'
_chemical_formula_moiety 'C11 H15 N2 O +, 0.5(C4 H2 O4 2-)'
_chemical_formula_sum 'C13 H16 N2 O3'
_chemical_formula_weight 248.28
_chemical_name_common
;
4-Hydroxy-<i>N</i>-methyltryptammonium fumarate
;
_chemical_name_systematic
;
Bis{[2-(4-hydroxy-1<i>H</i>-indol-3-yl)ethyl]methylazanium}
but-2-enedioate
;
_space_group_crystal_system triclinic
_space_group_IT_number 2
_space_group_name_Hall '-P 1'
_space_group_name_H-M_alt 'P -1'
_atom_sites_solution_hydrogens mixed
_audit_creation_method
;
Olex2 1.3
(compiled 2020.02.04 svn.rd84adfe8 for OlexSys, GUI svn.r6032)
;
_cell_angle_alpha 105.524(4)
_cell_angle_beta 110.554(4)
_cell_angle_gamma 97.167(4)
_cell_formula_units_Z 2
_cell_length_a 7.7363(10)
_cell_length_b 9.7146(12)
_cell_length_c 9.7854(13)
_cell_measurement_reflns_used 3848
_cell_measurement_temperature 297(2)
_cell_measurement_theta_max 25.47
_cell_measurement_theta_min 2.66
_cell_volume 643.69(15)
_computing_cell_refinement
;
SAINT (Bruker, 2018)
;
_computing_data_collection
;
APEX3 (Bruker, 2018)
;
_computing_data_reduction
;
SAINT (Bruker, 2018)
;
_computing_molecular_graphics
;
OLEX2 (Dolomanov <i>et al.</i>,  2009)
;
_computing_publication_material
;
publCIF (Westrip, 2010)
;
_computing_structure_refinement
;
SHELXL2018 (Sheldrick, 2015b)
;
_computing_structure_solution
;
SHELXT2014 (Sheldrick, 2015a)
;
_diffrn_ambient_temperature 297.15
_diffrn_measured_fraction_theta_full 0.995
_diffrn_measured_fraction_theta_max 0.989
_diffrn_measurement_device_type 'Bruker D8 Venture CMOS'
_diffrn_measurement_method '\f and \w scans'
_diffrn_radiation_type MoK\a
_diffrn_radiation_wavelength 0.71073
_diffrn_reflns_av_R_equivalents 0.0456
_diffrn_reflns_av_unetI/netI 0.0289
_diffrn_reflns_limit_h_max 9
_diffrn_reflns_limit_h_min -9
_diffrn_reflns_limit_k_max 11
_diffrn_reflns_limit_k_min -11
_diffrn_reflns_limit_l_max 11
_diffrn_reflns_limit_l_min -11
_diffrn_reflns_number 14395
_diffrn_reflns_theta_full 25.242
_diffrn_reflns_theta_max 25.463
_diffrn_reflns_theta_min 2.655
_diffrn_source_current 30.0
_diffrn_source_power 1.5
_diffrn_source_voltage 50.0
_diffrn_standards_number 0
_exptl_absorpt_coefficient_mu 0.092
_exptl_absorpt_correction_T_max 0.7452
_exptl_absorpt_correction_T_min 0.6846
_exptl_absorpt_correction_type multi-scan
_exptl_absorpt_process_details
;
(SADABS; Bruker, 2018)
;
_exptl_crystal_colour colourless
_exptl_crystal_density_diffrn 1.281
_exptl_crystal_description BLOCK
_exptl_crystal_F_000 264
_exptl_crystal_size_max 0.24
_exptl_crystal_size_mid 0.19
_exptl_crystal_size_min 0.03
_refine_diff_density_max 0.151
_refine_diff_density_min -0.147
_refine_ls_extinction_coef 0.035(8)
_refine_ls_extinction_expression Fc^*^=kFc[1+0.001xFc^2^\l^3^/sin(2\q)]^-1/4^
_refine_ls_extinction_method
;
SHELXL2018 (Sheldrick, 2015b)
;
_refine_ls_goodness_of_fit_ref 1.106
_refine_ls_hydrogen_treatment mixed
_refine_ls_matrix_type full
_refine_ls_number_parameters 181
_refine_ls_number_reflns 2365
_refine_ls_number_restraints 4
_refine_ls_restrained_S_all 1.107
_refine_ls_R_factor_all 0.0619
_refine_ls_R_factor_gt 0.0391
_refine_ls_shift/su_max 0.000
_refine_ls_shift/su_mean 0.000
_refine_ls_structure_factor_coef Fsqd
_refine_ls_weighting_details 'w=1/[\s^2^(Fo^2^)+(0.0428P)^2^+0.1031P] where P=(Fo^2^+2Fc^2^)/3'
_refine_ls_weighting_scheme calc
_refine_ls_wR_factor_gt 0.0900
_refine_ls_wR_factor_ref 0.0983
_reflns_number_gt 1774
_reflns_number_total 2365
_reflns_threshold_expression 'I > 2\s(I)'
_cod_data_source_file pk2623sup1.cif
_cod_data_source_block II
_cod_original_cell_volume 643.69(14)
_cod_database_code 2243331
_shelx_space_group_comment
;
The symmetry employed for this shelxl refinement is uniquely defined
by the following loop, which should always be used as a source of
symmetry information in preference to the above space-group names.
They are only intended as comments.
;
_shelx_estimated_absorpt_t_min 0.978
_shelx_estimated_absorpt_t_max 0.997

loop_
_space_group_symop_operation_xyz
'x, y, z'
'-x, -y, -z'

loop_
_atom_site_type_symbol
_atom_site_label
_atom_site_fract_x
_atom_site_fract_y
_atom_site_fract_z
_atom_site_U_iso_or_equiv
_atom_site_adp_type
_atom_site_calc_flag
_atom_site_occupancy
_atom_site_disorder_assembly
_atom_site_disorder_group
O O1 0.71021(18) 0.24171(13) 0.73074(16) 0.0516(4) Uani d 1 . .
N N1 1.1025(2) 0.68290(16) 0.82025(18) 0.0458(4) Uani d 1 . .
N N2 1.1755(2) 0.13836(16) 0.45820(17) 0.0390(4) Uani d 1 . .
C C1 0.9034(2) 0.47406(17) 0.77976(18) 0.0351(4) Uani d 1 . .
C C2 0.7537(2) 0.39203(18) 0.79685(19) 0.0391(4) Uani d 1 . .
C C3 0.6597(3) 0.4650(2) 0.8775(2) 0.0492(5) Uani d 1 . .
H H3 0.559823 0.411333 0.888131 0.059 Uiso calc 1 . .
C C4 0.7117(3) 0.6188(2) 0.9441(2) 0.0532(5) Uani d 1 . .
H H4 0.644580 0.664964 0.997328 0.064 Uiso calc 1 . .
C C5 0.8583(3) 0.7030(2) 0.9328(2) 0.0480(5) Uani d 1 . .
H H5 0.893452 0.804937 0.978251 0.058 Uiso calc 1 . .
C C6 0.9524(2) 0.62851(18) 0.85004(19) 0.0391(4) Uani d 1 . .
C C7 1.1455(3) 0.56779(19) 0.7313(2) 0.0444(4) Uani d 1 . .
H H7 1.240746 0.577663 0.694858 0.053 Uiso calc 1 . .
C C8 1.0291(2) 0.43736(18) 0.70422(19) 0.0379(4) Uani d 1 . .
C C9 1.0327(3) 0.28658(18) 0.6159(2) 0.0434(4) Uani d 1 . .
H H9A 0.906459 0.236367 0.536418 0.052 Uiso calc 1 . .
H H9B 1.066169 0.230581 0.685761 0.052 Uiso calc 1 . .
C C10 1.1729(2) 0.29082(18) 0.5407(2) 0.0398(4) Uani d 1 . .
H H10A 1.137504 0.343594 0.467796 0.048 Uiso calc 1 . .
H H10B 1.299028 0.342809 0.619295 0.048 Uiso calc 1 . .
C C11 1.3055(3) 0.1317(2) 0.3774(2) 0.0561(5) Uani d 1 . .
H H11A 1.293563 0.030805 0.321818 0.084 Uiso calc 1 . .
H H11B 1.434183 0.174879 0.451983 0.084 Uiso calc 1 . .
H H11C 1.273049 0.184976 0.306086 0.084 Uiso calc 1 . .
C C12 0.3434(2) 0.02114(16) 0.80503(17) 0.0311(4) Uani d 1 . .
C C13 0.5073(2) 0.01566(17) 0.94080(18) 0.0344(4) Uani d 1 . .
H H13 0.628166 0.035974 0.941097 0.041 Uiso calc 1 . .
O O2 0.17836(15) -0.03196(13) 0.78734(13) 0.0423(3) Uani d 1 . .
O O3 0.38449(16) 0.07932(13) 0.71675(14) 0.0461(3) Uani d 1 . .
H H1 0.613(2) 0.203(2) 0.745(3) 0.074(7) Uiso d 1 . .
H H1A 1.141(3) 0.7760(12) 0.839(2) 0.069(7) Uiso d 1 . .
H H2A 1.216(3) 0.0955(19) 0.5298(18) 0.054(6) Uiso d 1 . .
H H2B 1.0586(16) 0.0926(19) 0.3889(18) 0.054(6) Uiso d 1 . .

loop_
_atom_site_aniso_label
_atom_site_aniso_U_11
_atom_site_aniso_U_22
_atom_site_aniso_U_33
_atom_site_aniso_U_12
_atom_site_aniso_U_13
_atom_site_aniso_U_23
O1 0.0481(8) 0.0429(7) 0.0624(9) -0.0009(6) 0.0278(7) 0.0135(6)
N1 0.0510(9) 0.0347(8) 0.0500(9) 0.0033(7) 0.0194(8) 0.0161(7)
N2 0.0369(8) 0.0476(9) 0.0337(8) 0.0135(7) 0.0111(7) 0.0178(7)
C1 0.0342(9) 0.0385(9) 0.0306(9) 0.0070(7) 0.0094(7) 0.0145(7)
C2 0.0376(9) 0.0407(9) 0.0353(9) 0.0049(7) 0.0115(8) 0.0133(7)
C3 0.0429(10) 0.0626(12) 0.0477(11) 0.0107(9) 0.0233(9) 0.0212(9)
C4 0.0609(12) 0.0589(12) 0.0486(12) 0.0230(10) 0.0304(10) 0.0167(9)
C5 0.0625(12) 0.0408(10) 0.0409(10) 0.0169(9) 0.0199(9) 0.0130(8)
C6 0.0419(9) 0.0393(9) 0.0348(9) 0.0079(7) 0.0114(8) 0.0166(7)
C7 0.0433(10) 0.0475(10) 0.0468(11) 0.0067(8) 0.0217(9) 0.0199(8)
C8 0.0369(9) 0.0417(9) 0.0363(9) 0.0085(7) 0.0139(8) 0.0162(7)
C9 0.0430(10) 0.0425(10) 0.0457(10) 0.0084(8) 0.0201(9) 0.0144(8)
C10 0.0387(9) 0.0421(9) 0.0389(10) 0.0102(7) 0.0132(8) 0.0170(7)
C11 0.0576(12) 0.0740(14) 0.0527(12) 0.0281(10) 0.0307(10) 0.0291(10)
C12 0.0330(9) 0.0272(8) 0.0294(8) 0.0041(6) 0.0086(7) 0.0106(6)
C13 0.0287(8) 0.0385(9) 0.0343(9) 0.0043(7) 0.0097(7) 0.0154(7)
O2 0.0297(6) 0.0494(7) 0.0429(7) 0.0014(5) 0.0060(5) 0.0233(6)
O3 0.0399(7) 0.0606(8) 0.0412(7) 0.0057(6) 0.0114(6) 0.0322(6)

loop_
_atom_type_symbol
_atom_type_description
_atom_type_scat_dispersion_real
_atom_type_scat_dispersion_imag
_atom_type_scat_source
C C 0.0033 0.0016 'International Tables Vol C Tables 4.2.6.8 and 6.1.1.4'
H H 0.0000 0.0000 'International Tables Vol C Tables 4.2.6.8 and 6.1.1.4'
N N 0.0061 0.0033 'International Tables Vol C Tables 4.2.6.8 and 6.1.1.4'
O O 0.0106 0.0060 'International Tables Vol C Tables 4.2.6.8 and 6.1.1.4'

loop_
_geom_angle_atom_site_label_1
_geom_angle_atom_site_label_2
_geom_angle_atom_site_label_3
_geom_angle_site_symmetry_1
_geom_angle_site_symmetry_3
_geom_angle
_geom_angle_publ_flag
C2 O1 H1 . . 109.6(15) ?
C6 N1 C7 . . 108.98(14) ?
C6 N1 H1A . . 121.5(15) ?
C7 N1 H1A . . 128.2(15) ?
C10 N2 H2A . . 106.9(13) ?
C10 N2 H2B . . 107.9(13) ?
C11 N2 C10 . . 114.20(14) ?
C11 N2 H2A . . 107.5(13) ?
C11 N2 H2B . . 108.4(13) ?
H2A N2 H2B . . 112.1(18) ?
C2 C1 C6 . . 117.87(15) ?
C2 C1 C8 . . 134.53(15) ?
C6 C1 C8 . . 107.60(14) ?
O1 C2 C1 . . 117.25(15) ?
O1 C2 C3 . . 123.67(15) ?
C3 C2 C1 . . 119.08(16) ?
C2 C3 H3 . . 119.4 ?
C2 C3 C4 . . 121.20(17) ?
C4 C3 H3 . . 119.4 ?
C3 C4 H4 . . 119.1 ?
C5 C4 C3 . . 121.82(18) ?
C5 C4 H4 . . 119.1 ?
C4 C5 H5 . . 121.6 ?
C4 C5 C6 . . 116.76(17) ?
C6 C5 H5 . . 121.6 ?
N1 C6 C1 . . 107.08(15) ?
N1 C6 C5 . . 129.66(16) ?
C5 C6 C1 . . 123.26(16) ?
N1 C7 H7 . . 124.7 ?
C8 C7 N1 . . 110.51(15) ?
C8 C7 H7 . . 124.7 ?
C1 C8 C9 . . 127.04(14) ?
C7 C8 C1 . . 105.81(15) ?
C7 C8 C9 . . 127.14(16) ?
C8 C9 H9A . . 109.1 ?
C8 C9 H9B . . 109.1 ?
C8 C9 C10 . . 112.38(13) ?
H9A C9 H9B . . 107.9 ?
C10 C9 H9A . . 109.1 ?
C10 C9 H9B . . 109.1 ?
N2 C10 C9 . . 110.39(13) ?
N2 C10 H10A . . 109.6 ?
N2 C10 H10B . . 109.6 ?
C9 C10 H10A . . 109.6 ?
C9 C10 H10B . . 109.6 ?
H10A C10 H10B . . 108.1 ?
N2 C11 H11A . . 109.5 ?
N2 C11 H11B . . 109.5 ?
N2 C11 H11C . . 109.5 ?
H11A C11 H11B . . 109.5 ?
H11A C11 H11C . . 109.5 ?
H11B C11 H11C . . 109.5 ?
O2 C12 C13 . . 118.55(13) ?
O2 C12 O3 . . 124.96(14) ?
O3 C12 C13 . . 116.49(14) ?
C12 C13 H13 . . 117.6 ?
C13 C13 C12 2_657 . 124.77(19) ?
C13 C13 H13 2_657 . 117.6 ?

loop_
_geom_bond_atom_site_label_1
_geom_bond_atom_site_label_2
_geom_bond_site_symmetry_2
_geom_bond_distance
_geom_bond_publ_flag
O1 C2 . 1.372(2) ?
O1 H1 . 0.870(10) ?
N1 C6 . 1.372(2) ?
N1 C7 . 1.376(2) ?
N1 H1A . 0.863(10) ?
N2 C10 . 1.492(2) ?
N2 C11 . 1.479(2) ?
N2 H2A . 0.892(9) ?
N2 H2B . 0.885(9) ?
C1 C2 . 1.408(2) ?
C1 C6 . 1.411(2) ?
C1 C8 . 1.438(2) ?
C2 C3 . 1.373(3) ?
C3 H3 . 0.9300 ?
C3 C4 . 1.402(3) ?
C4 H4 . 0.9300 ?
C4 C5 . 1.368(3) ?
C5 H5 . 0.9300 ?
C5 C6 . 1.393(3) ?
C7 H7 . 0.9300 ?
C7 C8 . 1.362(2) ?
C8 C9 . 1.498(2) ?
C9 H9A . 0.9700 ?
C9 H9B . 0.9700 ?
C9 C10 . 1.511(2) ?
C10 H10A . 0.9700 ?
C10 H10B . 0.9700 ?
C11 H11A . 0.9600 ?
C11 H11B . 0.9600 ?
C11 H11C . 0.9600 ?
C12 C13 . 1.499(2) ?
C12 O2 . 1.2488(18) ?
C12 O3 . 1.2553(18) ?
C13 C13 2_657 1.311(3) ?
C13 H13 . 0.9300 ?

loop_
_geom_hbond_atom_site_label_D
_geom_hbond_atom_site_label_H
_geom_hbond_atom_site_label_A
_geom_hbond_site_symmetry_A
_geom_hbond_distance_DH
_geom_hbond_distance_HA
_geom_hbond_distance_DA
_geom_hbond_angle_DHA
_geom_hbond_publ_flag
O1 H1 O3 . 0.870(10) 1.894(12) 2.7399(16) 163(2) yes
N1 H1A O2 1_665 0.863(10) 2.073(12) 2.8854(18) 157(2) yes
N2 H2A O3 1_655 0.892(9) 1.899(12) 2.7349(18) 155.3(18) yes
N2 H2B O2 2_656 0.885(9) 1.910(11) 2.7715(19) 164.0(18) yes

loop_
_geom_torsion_atom_site_label_1
_geom_torsion_atom_site_label_2
_geom_torsion_atom_site_label_3
_geom_torsion_atom_site_label_4
_geom_torsion_site_symmetry_1
_geom_torsion_site_symmetry_2
_geom_torsion_site_symmetry_3
_geom_torsion_site_symmetry_4
_geom_torsion
_geom_torsion_publ_flag
O1 C2 C3 C4 . . . . 179.30(17) ?
N1 C7 C8 C1 . . . . 0.79(19) ?
N1 C7 C8 C9 . . . . -178.45(16) ?
C1 C2 C3 C4 . . . . -0.7(3) ?
C1 C8 C9 C10 . . . . 175.12(15) ?
C2 C1 C6 N1 . . . . 178.79(14) ?
C2 C1 C6 C5 . . . . -1.0(2) ?
C2 C1 C8 C7 . . . . -179.45(18) ?
C2 C1 C8 C9 . . . . -0.2(3) ?
C2 C3 C4 C5 . . . . -0.5(3) ?
C3 C4 C5 C6 . . . . 0.8(3) ?
C4 C5 C6 N1 . . . . -179.84(17) ?
C4 C5 C6 C1 . . . . -0.1(3) ?
C6 N1 C7 C8 . . . . -1.3(2) ?
C6 C1 C2 O1 . . . . -178.63(14) ?
C6 C1 C2 C3 . . . . 1.4(2) ?
C6 C1 C8 C7 . . . . -0.02(18) ?
C6 C1 C8 C9 . . . . 179.22(16) ?
C7 N1 C6 C1 . . . . 1.23(18) ?
C7 N1 C6 C5 . . . . -179.00(18) ?
C7 C8 C9 C10 . . . . -5.8(3) ?
C8 C1 C2 O1 . . . . 0.7(3) ?
C8 C1 C2 C3 . . . . -179.26(18) ?
C8 C1 C6 N1 . . . . -0.74(18) ?
C8 C1 C6 C5 . . . . 179.47(16) ?
C8 C9 C10 N2 . . . . 178.34(14) ?
C11 N2 C10 C9 . . . . 178.49(15) ?
O2 C12 C13 C13 . . . 2_657 -13.3(3) ?
O3 C12 C13 C13 . . . 2_657 167.0(2) ?

_cod_database_fobs_code 2243331
